data_7055438
loop_
_publ_author_name
'Steeples, Elliot'
'Kelling, Alexandra'
'Schilde, Uwe'
'Esposito, Davide'

_publ_section_title
;
 Amino acid-derived N-heterocyclic carbene palladium complexes for aqueous
 phase Suzuki--Miyaura couplings
;
_journal_issue 6
_journal_name_full 'New J. Chem.'
_journal_page_first 4922
_journal_paper_doi 10.1039/C5NJ03337C
_journal_volume 40
_journal_year 2016
_chemical_formula_moiety 'C26 H40 Cl2 N4 O8 Pd'
_chemical_formula_sum 'C26 H40 Cl2 N4 O8 Pd'
_chemical_formula_weight 713.92
_chemical_name_systematic 'trans-dichlorido-bis(1,3-bis(2-ethoxy-2-oxopropyl)-imidazol-2-ylidine)- palladium(II)'
_space_group_crystal_system monoclinic
_space_group_IT_number 15
_space_group_name_Hall '-C 2yc'
_space_group_name_H-M_alt 'C 1 2/c 1'
_symmetry_space_group_name_Hall '-C 2yc'
_symmetry_space_group_name_H-M 'C 1 2/c 1'
_atom_sites_solution_hydrogens mixed
_atom_sites_solution_primary direct
_atom_sites_solution_secondary difmap
_audit_creation_method SHELXL-2014/7
_audit_update_record
;
2015-11-24 deposited with the CCDC.
2016-03-23 downloaded from the CCDC.
;
_cell_angle_alpha 90
_cell_angle_beta 98.377(3)
_cell_angle_gamma 90
_cell_formula_units_Z 4
_cell_length_a 10.3920(5)
_cell_length_b 12.0677(7)
_cell_length_c 25.5618(10)
_cell_measurement_reflns_used 12583
_cell_measurement_temperature 210(2)
_cell_measurement_theta_max 25.1
_cell_measurement_theta_min 1.61
_cell_volume 3171.4(3)
_computing_cell_refinement 'X-AREA (Stoe, 2011)'
_computing_data_collection 'X-AREA (Stoe, 2011)'
_computing_data_reduction 'X-RED (Stoe, 2009)'
_computing_molecular_graphics 'Diamond (Blankenburg, 2015)'
_computing_publication_material 'SHELXL-2014/7 (Sheldrick, 2014)'
_computing_structure_refinement 'SHELXL-2014/7 (Sheldrick, 2014)'
_computing_structure_solution 'SHELXS-2013 (Sheldrick, 2013)'
_diffrn_ambient_temperature 210(2)
_diffrn_detector 'image plate (34 cm diameter)'
_diffrn_detector_area_resol_mean 6.67
_diffrn_detector_type STOE
_diffrn_measured_fraction_theta_full 0.998
_diffrn_measured_fraction_theta_max 0.998
_diffrn_measurement_details
; 
 180 frames, 1 min exposure time
;
_diffrn_measurement_device '2-circle goniometer'
_diffrn_measurement_device_type 'STOE IPDS 2'
_diffrn_measurement_method '\w scan, \d \w = 1.0 deg'
_diffrn_radiation_monochromator 'plane graphite'
_diffrn_radiation_source 'fine-focus sealed tube'
_diffrn_radiation_type 'Mo K\a'
_diffrn_radiation_wavelength 0.71073
_diffrn_reflns_av_R_equivalents 0.0178
_diffrn_reflns_av_unetI/netI 0.0124
_diffrn_reflns_Laue_measured_fraction_full 0.998
_diffrn_reflns_Laue_measured_fraction_max 0.998
_diffrn_reflns_limit_h_max 12
_diffrn_reflns_limit_h_min -12
_diffrn_reflns_limit_k_max 14
_diffrn_reflns_limit_k_min -14
_diffrn_reflns_limit_l_max 30
_diffrn_reflns_limit_l_min -30
_diffrn_reflns_number 10088
_diffrn_reflns_point_group_measured_fraction_full 0.998
_diffrn_reflns_point_group_measured_fraction_max 0.998
_diffrn_reflns_theta_full 24.999
_diffrn_reflns_theta_max 24.999
_diffrn_reflns_theta_min 2.603
_exptl_absorpt_coefficient_mu 0.804
_exptl_absorpt_correction_T_max 0.8510
_exptl_absorpt_correction_T_min 0.7458
_exptl_absorpt_correction_type integration
_exptl_absorpt_process_details 'X-RED (Stoe, 2009)'
_exptl_crystal_colour yellow
_exptl_crystal_density_diffrn 1.495
_exptl_crystal_density_method 'not measured'
_exptl_crystal_description block
_exptl_crystal_F_000 1472
_exptl_crystal_size_max 0.37
_exptl_crystal_size_mid 0.33
_exptl_crystal_size_min 0.22
_refine_diff_density_max 0.774
_refine_diff_density_min -0.448
_refine_diff_density_rms 0.052
_refine_ls_extinction_coef 0.0052(2)
_refine_ls_extinction_expression Fc^*^=kFc[1+0.001xFc^2^\l^3^/sin(2\q)]^-1/4^
_refine_ls_extinction_method 'SHELXL-2014/7 (Sheldrick 2014'
_refine_ls_goodness_of_fit_ref 1.052
_refine_ls_hydrogen_treatment mixed
_refine_ls_matrix_type full
_refine_ls_number_parameters 196
_refine_ls_number_reflns 2804
_refine_ls_number_restraints 0
_refine_ls_restrained_S_all 1.052
_refine_ls_R_factor_all 0.0251
_refine_ls_R_factor_gt 0.0234
_refine_ls_shift/su_max 0.002
_refine_ls_shift/su_mean 0.000
_refine_ls_structure_factor_coef Fsqd
_refine_ls_weighting_details 'w=1/[\s^2^(Fo^2^)+(0.0308P)^2^+5.4133P] where P=(Fo^2^+2Fc^2^)/3'
_refine_ls_weighting_scheme calc
_refine_ls_wR_factor_gt 0.0601
_refine_ls_wR_factor_ref 0.0610
_reflns_number_gt 2648
_reflns_number_total 2804
_reflns_threshold_expression 'I > 2\s(I)'
_cod_data_source_file c5nj03337c2.cif
_cod_data_source_block 4b
_cod_depositor_comments 'Adding full bibliography for 7055437--7055440.cif.'
_cod_database_code 7055438

loop_
_space_group_symop_operation_xyz
'x, y, z'
'x, -y, z+1/2'
'x+1/2, y+1/2, z'
'x+1/2, -y+1/2, z+1/2'
'-x, -y, -z'
'-x, y, -z-1/2'
'-x+1/2, -y+1/2, -z'
'-x+1/2, y+1/2, -z-1/2'

loop_
_atom_site_label
_atom_site_type_symbol
_atom_site_fract_x
_atom_site_fract_y
_atom_site_fract_z
_atom_site_U_iso_or_equiv
_atom_site_adp_type
_atom_site_occupancy
_atom_site_site_symmetry_order
_atom_site_calc_flag
_atom_site_refinement_flags_posn
_atom_site_refinement_flags_adp
_atom_site_refinement_flags_occupancy
C1 C 0.0000 0.7812(2) -0.2500 0.0236(5) Uani 1 2 d S T P
C2 C -0.0131(2) 0.95921(18) -0.22517(10) 0.0357(5) Uani 1 1 d . . .
H2 H -0.025(2) 1.017(2) -0.2017(10) 0.043 Uiso 1 1 d . U .
C3 C -0.0524(2) 0.81372(19) -0.15912(8) 0.0309(5) Uani 1 1 d . . .
H3A H -0.0216 0.8692 -0.1322 0.037 Uiso 1 1 calc R U .
H3B H -0.0077 0.7438 -0.1490 0.037 Uiso 1 1 calc R U .
C4 C -0.1973(2) 0.7979(2) -0.16105(9) 0.0383(5) Uani 1 1 d . . .
H4A H -0.2428 0.8648 -0.1755 0.046 Uiso 1 1 calc R U .
H4B H -0.2262 0.7359 -0.1846 0.046 Uiso 1 1 calc R U .
C5 C -0.2320(2) 0.7749(2) -0.10716(9) 0.0406(6) Uani 1 1 d . . .
C6 C -0.3901(3) 0.7045(3) -0.05838(10) 0.0533(7) Uani 1 1 d . . .
H6A H -0.4093 0.7731 -0.0405 0.064 Uiso 1 1 calc R U .
H6B H -0.3218 0.6644 -0.0355 0.064 Uiso 1 1 calc R U .
C7 C -0.5095(4) 0.6348(3) -0.06935(15) 0.0778(11) Uani 1 1 d . . .
H7A H -0.5767 0.6754 -0.0918 0.117 Uiso 1 1 calc R U .
H7B H -0.5399 0.6163 -0.0363 0.117 Uiso 1 1 calc R U .
H7C H -0.4896 0.5672 -0.0871 0.117 Uiso 1 1 calc R U .
C8 C 0.0000 0.4455(2) -0.2500 0.0263(6) Uani 1 2 d S T P
C9 C -0.0458(2) 0.26779(18) -0.23425(9) 0.0343(5) Uani 1 1 d . . .
H9 H -0.088(3) 0.212(2) -0.2209(10) 0.041 Uiso 1 1 d . U .
C10 C -0.1641(2) 0.41329(19) -0.18977(9) 0.0327(5) Uani 1 1 d . . .
H10A H -0.2322 0.3574 -0.1892 0.039 Uiso 1 1 calc R U .
H10B H -0.2057 0.4829 -0.2028 0.039 Uiso 1 1 calc R U .
C11 C -0.0928(3) 0.4299(3) -0.13446(10) 0.0561(7) Uani 1 1 d . . .
H11A H -0.0334 0.3675 -0.1255 0.067 Uiso 1 1 calc R U .
H11B H -0.0402 0.4975 -0.1338 0.067 Uiso 1 1 calc R U .
C12 C -0.1806(2) 0.4391(2) -0.09361(10) 0.0415(6) Uani 1 1 d . . .
C13 C -0.1881(3) 0.4439(3) -0.00096(12) 0.0688(9) Uani 1 1 d . . .
H13A H -0.1795 0.5200 0.0125 0.083 Uiso 1 1 calc R U .
H13B H -0.2808 0.4278 -0.0113 0.083 Uiso 1 1 calc R U .
C14 C -0.1318(4) 0.3665(3) 0.03967(13) 0.0755(10) Uani 1 1 d . . .
H14A H -0.1481 0.2912 0.0272 0.113 Uiso 1 1 calc R U .
H14B H -0.1709 0.3778 0.0715 0.113 Uiso 1 1 calc R U .
H14C H -0.0387 0.3789 0.0475 0.113 Uiso 1 1 calc R U .
Cl1 Cl 0.18878(5) 0.61019(4) -0.18966(2) 0.03433(14) Uani 1 1 d . . .
N1 N -0.02046(16) 0.84978(14) -0.21023(7) 0.0263(4) Uani 1 1 d . . .
N2 N -0.07392(17) 0.37742(14) -0.22519(7) 0.0288(4) Uani 1 1 d . . .
O1 O -0.1649(2) 0.7989(3) -0.06721(8) 0.1073(12) Uani 1 1 d . . .
O2 O -0.34731(18) 0.72985(19) -0.10890(6) 0.0542(5) Uani 1 1 d . . .
O3 O -0.2916(2) 0.4538(4) -0.10335(10) 0.1234(14) Uani 1 1 d . . .
O4 O -0.1195(2) 0.4319(3) -0.04595(8) 0.0849(8) Uani 1 1 d . . .
Pd1 Pd 0.0000 0.61302(2) -0.2500 0.02123(10) Uani 1 2 d S T P

loop_
_atom_site_aniso_label
_atom_site_aniso_U_11
_atom_site_aniso_U_22
_atom_site_aniso_U_33
_atom_site_aniso_U_23
_atom_site_aniso_U_13
_atom_site_aniso_U_12
C1 0.0225(13) 0.0252(14) 0.0239(13) 0.000 0.0059(10) 0.000
C2 0.0426(13) 0.0214(10) 0.0442(12) -0.0053(9) 0.0103(10) 0.0022(9)
C3 0.0321(11) 0.0400(12) 0.0217(10) -0.0018(9) 0.0080(8) 0.0049(9)
C4 0.0324(12) 0.0558(15) 0.0274(11) 0.0068(10) 0.0069(9) 0.0020(10)
C5 0.0313(12) 0.0626(16) 0.0290(11) 0.0055(11) 0.0081(9) 0.0077(11)
C6 0.0573(16) 0.0714(19) 0.0362(13) 0.0115(13) 0.0237(12) 0.0003(14)
C7 0.073(2) 0.092(3) 0.078(2) -0.001(2) 0.0448(19) -0.0232(19)
C8 0.0220(13) 0.0249(14) 0.0314(14) 0.000 0.0016(11) 0.000
C9 0.0352(11) 0.0212(10) 0.0446(13) 0.0043(9) -0.0007(9) -0.0028(9)
C10 0.0277(10) 0.0325(11) 0.0388(12) 0.0045(9) 0.0073(9) -0.0005(9)
C11 0.0372(13) 0.095(2) 0.0373(13) 0.0099(14) 0.0085(11) -0.0058(14)
C12 0.0342(13) 0.0451(14) 0.0468(14) -0.0030(11) 0.0107(10) -0.0022(10)
C13 0.071(2) 0.092(3) 0.0504(17) 0.0086(17) 0.0329(15) 0.0076(18)
C14 0.078(2) 0.106(3) 0.0450(17) 0.0118(17) 0.0161(16) -0.010(2)
Cl1 0.0287(3) 0.0349(3) 0.0374(3) 0.0019(2) -0.0018(2) -0.0003(2)
N1 0.0296(9) 0.0239(8) 0.0267(8) -0.0026(7) 0.0082(7) 0.0017(7)
N2 0.0260(8) 0.0236(9) 0.0360(10) 0.0029(7) 0.0025(7) -0.0002(7)
O1 0.0614(14) 0.232(4) 0.0303(11) -0.0014(15) 0.0115(10) -0.0467(19)
O2 0.0440(10) 0.0893(15) 0.0310(9) 0.0101(9) 0.0118(7) -0.0141(10)
O3 0.0488(14) 0.256(4) 0.0657(16) -0.066(2) 0.0088(12) 0.0242(19)
O4 0.0509(12) 0.170(3) 0.0371(11) 0.0265(14) 0.0175(9) 0.0160(15)
Pd1 0.02241(13) 0.01842(13) 0.02358(14) 0.000 0.00580(8) 0.000

loop_
_atom_type_symbol
_atom_type_description
_atom_type_scat_dispersion_real
_atom_type_scat_dispersion_imag
_atom_type_scat_source
C C 0.0033 0.0016 'International Tables Vol C Tables 4.2.6.8 and 6.1.1.4'
H H 0.0000 0.0000 'International Tables Vol C Tables 4.2.6.8 and 6.1.1.4'
Cl Cl 0.1484 0.1585 'International Tables Vol C Tables 4.2.6.8 and 6.1.1.4'
N N 0.0061 0.0033 'International Tables Vol C Tables 4.2.6.8 and 6.1.1.4'
O O 0.0106 0.0060 'International Tables Vol C Tables 4.2.6.8 and 6.1.1.4'
Pd Pd -0.9988 1.0072 'International Tables Vol C Tables 4.2.6.8 and 6.1.1.4'

loop_
_geom_angle_atom_site_label_1
_geom_angle_atom_site_label_2
_geom_angle_atom_site_label_3
_geom_angle
_geom_angle_site_symmetry_1
_geom_angle_site_symmetry_3
_geom_angle_publ_flag
N1 C1 N1 104.5(2) 6 . y
N1 C1 Pd1 127.77(12) 6 . y
N1 C1 Pd1 127.77(12) . . y
C2 C2 N1 106.86(12) 6 . y
C2 C2 H2 132.1(16) 6 . n
N1 C2 H2 121.0(16) . . n
N1 C3 C4 111.33(17) . . y
N1 C3 H3A 109.4 . . n
C4 C3 H3A 109.4 . . n
N1 C3 H3B 109.4 . . n
C4 C3 H3B 109.4 . . n
H3A C3 H3B 108.0 . . n
C5 C4 C3 111.43(18) . . y
C5 C4 H4A 109.3 . . n
C3 C4 H4A 109.3 . . n
C5 C4 H4B 109.3 . . n
C3 C4 H4B 109.3 . . n
H4A C4 H4B 108.0 . . n
O1 C5 O2 123.4(2) . . y
O1 C5 C4 123.8(2) . . y
O2 C5 C4 112.7(2) . . y
O2 C6 C7 107.8(2) . . n
O2 C6 H6A 110.2 . . n
C7 C6 H6A 110.2 . . n
O2 C6 H6B 110.2 . . n
C7 C6 H6B 110.2 . . n
H6A C6 H6B 108.5 . . n
C6 C7 H7A 109.5 . . n
C6 C7 H7B 109.5 . . n
H7A C7 H7B 109.5 . . n
C6 C7 H7C 109.5 . . n
H7A C7 H7C 109.5 . . n
H7B C7 H7C 109.5 . . n
N2 C8 N2 104.7(2) . 6 y
N2 C8 Pd1 127.66(12) . . y
N2 C8 Pd1 127.66(12) 6 . y
C9 C9 N2 106.77(13) 6 . y
C9 C9 H9 131.6(17) 6 . n
N2 C9 H9 121.6(17) . . n
N2 C10 C11 110.40(19) . . y
N2 C10 H10A 109.6 . . n
C11 C10 H10A 109.6 . . n
N2 C10 H10B 109.6 . . n
C11 C10 H10B 109.6 . . n
H10A C10 H10B 108.1 . . n
C12 C11 C10 113.6(2) . . y
C12 C11 H11A 108.9 . . n
C10 C11 H11A 108.9 . . n
C12 C11 H11B 108.9 . . n
C10 C11 H11B 108.9 . . n
H11A C11 H11B 107.7 . . n
O3 C12 O4 123.4(3) . . y
O3 C12 C11 123.7(3) . . y
O4 C12 C11 112.9(2) . . y
C14 C13 O4 108.0(3) . . n
C14 C13 H13A 110.1 . . n
O4 C13 H13A 110.1 . . n
C14 C13 H13B 110.1 . . n
O4 C13 H13B 110.1 . . n
H13A C13 H13B 108.4 . . n
C13 C14 H14A 109.5 . . n
C13 C14 H14B 109.5 . . n
H14A C14 H14B 109.5 . . n
C13 C14 H14C 109.5 . . n
H14A C14 H14C 109.5 . . n
H14B C14 H14C 109.5 . . n
C1 N1 C2 110.91(18) . . y
C1 N1 C3 124.86(18) . . y
C2 N1 C3 124.17(18) . . y
C8 N2 C9 110.89(19) . . y
C8 N2 C10 124.97(18) . . y
C9 N2 C10 123.95(18) . . y
C5 O2 C6 116.9(2) . . y
C12 O4 C13 120.8(2) . . y
C8 Pd1 C1 180.0 . . y
C8 Pd1 Cl1 89.155(14) . . y
C1 Pd1 Cl1 90.845(14) . . y
C8 Pd1 Cl1 89.154(14) . 6 y
C1 Pd1 Cl1 90.846(14) . 6 y
Cl1 Pd1 Cl1 178.31(3) . 6 y

loop_
_geom_bond_atom_site_label_1
_geom_bond_atom_site_label_2
_geom_bond_distance
_geom_bond_site_symmetry_2
_geom_bond_publ_flag
C1 N1 1.352(2) 6 y
C1 N1 1.352(2) . y
C1 Pd1 2.029(3) . y
C2 C2 1.336(5) 6 y
C2 N1 1.380(3) . y
C2 H2 0.93(3) . n
C3 N1 1.461(3) . y
C3 C4 1.511(3) . y
C3 H3A 0.9800 . n
C3 H3B 0.9800 . n
C4 C5 1.500(3) . y
C4 H4A 0.9800 . n
C4 H4B 0.9800 . n
C5 O1 1.186(3) . y
C5 O2 1.311(3) . y
C6 O2 1.458(3) . y
C6 C7 1.492(4) . y
C6 H6A 0.9800 . n
C6 H6B 0.9800 . n
C7 H7A 0.9700 . n
C7 H7B 0.9700 . n
C7 H7C 0.9700 . n
C8 N2 1.345(2) . y
C8 N2 1.345(2) 6 y
C8 Pd1 2.021(3) . y
C9 C9 1.333(5) 6 y
C9 N2 1.382(3) . y
C9 H9 0.90(3) . n
C10 N2 1.460(3) . y
C10 C11 1.511(3) . y
C10 H10A 0.9800 . n
C10 H10B 0.9800 . n
C11 C12 1.488(3) . y
C11 H11A 0.9800 . n
C11 H11B 0.9800 . n
C12 O3 1.158(3) . y
C12 O4 1.292(3) . y
C13 C14 1.455(5) . y
C13 O4 1.446(3) . y
C13 H13A 0.9800 . n
C13 H13B 0.9800 . n
C14 H14A 0.9700 . n
C14 H14B 0.9700 . n
C14 H14C 0.9700 . n
Cl1 Pd1 2.3124(5) . y
Pd1 Cl1 2.3124(5) 6 y

loop_
_geom_torsion_atom_site_label_1
_geom_torsion_atom_site_label_2
_geom_torsion_atom_site_label_3
_geom_torsion_atom_site_label_4
_geom_torsion
_geom_torsion_site_symmetry_1
_geom_torsion_publ_flag
N1 C3 C4 C5 -172.8(2) . y
C3 C4 C5 O1 21.4(4) . y
C3 C4 C5 O2 -161.4(2) . y
N2 C10 C11 C12 -165.7(2) . y
C10 C11 C12 O3 -14.2(5) . y
C10 C11 C12 O4 167.4(3) . y
N1 C1 N1 C2 0.13(12) 6 y
Pd1 C1 N1 C2 -179.87(12) . y
N1 C1 N1 C3 177.4(2) 6 y
Pd1 C1 N1 C3 -2.7(2) . y
C2 C2 N1 C1 -0.4(3) 6 y
C2 C2 N1 C3 -177.6(2) 6 y
C4 C3 N1 C1 -86.6(2) . y
C4 C3 N1 C2 90.2(3) . y
N2 C8 N2 C9 0.32(11) 6 y
Pd1 C8 N2 C9 -179.68(11) . y
N2 C8 N2 C10 175.5(2) 6 y
Pd1 C8 N2 C10 -4.5(2) . y
C9 C9 N2 C8 -0.8(3) 6 y
C9 C9 N2 C10 -176.1(2) 6 y
C11 C10 N2 C8 -84.4(2) . y
C11 C10 N2 C9 90.2(3) . y
O1 C5 O2 C6 -2.7(5) . y
C4 C5 O2 C6 -179.9(2) . y
C7 C6 O2 C5 -169.1(3) . y
O3 C12 O4 C13 -1.1(6) . y
C11 C12 O4 C13 177.2(3) . y
C14 C13 O4 C12 142.7(3) . y
